data_1537054
loop_
_publ_author_name
'Rodewald, U.C.'
'Poettgen, R.'

_publ_section_title
;
 Three-dimensional iridium-germanium polyanions in the structures of Yb2
 Ir Ge2, Lu Ir Ge2 and Lu3 Ir2 Ge3
;
_journal_name_full 'Solid State Sciences'
_journal_page_first 487
_journal_page_last 493
_journal_volume 5
_journal_year 2003
_chemical_formula_sum 'Ge3 Ir2 Lu3'
_chemical_name_systematic 'Lu3 Ir2 Ge3'
_space_group_IT_number 63
_symmetry_space_group_name_Hall '-C 2c 2'
_symmetry_space_group_name_H-M 'C m c m'
_cell_angle_alpha 90
_cell_angle_beta 90
_cell_angle_gamma 90
_cell_formula_units_Z 4
_cell_length_a 4.265
_cell_length_b 10.191
_cell_length_c 13.989
_cell_volume 608.026
_citation_journal_id_ASTM SSSCFJ
_cod_data_source_file Rodewald_SSSCFJ_2003_770.cif
_cod_data_source_block Ge3Ir2Lu3
_cod_original_cell_volume 608.0265
_cod_database_code 1537054

loop_
_symmetry_equiv_pos_as_xyz
x,y,z
-x,-y,z+1/2
x,-y,-z
-x,y,-z+1/2
-x,-y,-z
x,y,-z-1/2
-x,y,z
x,-y,z-1/2
x+1/2,y+1/2,z
-x+1/2,-y+1/2,z+1/2
x+1/2,-y+1/2,-z
-x+1/2,y+1/2,-z+1/2
-x+1/2,-y+1/2,-z
x+1/2,y+1/2,-z-1/2
-x+1/2,y+1/2,z
x+1/2,-y+1/2,z-1/2

loop_
_atom_site_label
_atom_site_type_symbol
_atom_site_fract_x
_atom_site_fract_y
_atom_site_fract_z
_atom_site_occupancy
_atom_site_U_iso_or_equiv
Ge1 Ge 0.5 0.348 0.25 1 0.0
Lu2 Lu 0 0.41515 0.11054 1 0.0
Ir1 Ir 0.5 0.20089 0.102 1 0.0
Ge2 Ge 0 0.122 0.03526 1 0.0
Lu1 Lu 0 0.14125 0.25 1 0.0
